data_4030070
loop_
_publ_author_name
'Huang, Fei'
'Wu, Ping'
'Wang, Liandi'
'Chen, Jiping'
'Sun, Chenglin'
'Yu, Zhengkun'

_publ_section_title
;
 Copper-Mediated Intramolecular Oxidative C-H/C-H Cross-Coupling of \a-Oxo
 Ketene N,S-Acetals for Indole Synthesis.
;
_journal_issue 21
_journal_name_full 'The Journal of organic chemistry'
_journal_page_first 10553
_journal_paper_doi 10.1021/jo5014542
_journal_volume 79
_journal_year 2014
_chemical_formula_sum 'C19 H19 N O2 S'
_chemical_formula_weight 325.41
_chemical_name_systematic
; 
 ? 
;
_space_group_IT_number 61
_symmetry_cell_setting orthorhombic
_symmetry_space_group_name_Hall '-P 2ac 2ab'
_symmetry_space_group_name_H-M 'P b c a'
_atom_sites_solution_hydrogens geom
_atom_sites_solution_primary direct
_atom_sites_solution_secondary difmap
_audit_creation_method SHELXL-97
_cell_angle_alpha 90.00
_cell_angle_beta 90.00
_cell_angle_gamma 90.00
_cell_formula_units_Z 8
_cell_length_a 14.0334(9)
_cell_length_b 10.0587(7)
_cell_length_c 23.4532(15)
_cell_measurement_reflns_used 4092
_cell_measurement_temperature 293(2)
_cell_measurement_theta_max 51.537
_cell_measurement_theta_min 4.527
_cell_volume 3310.6(4)
_computing_cell_refinement 'Bruker SMART'
_computing_data_collection 'Bruker SMART'
_computing_data_reduction 'Bruker SHELXTL'
_computing_molecular_graphics 'Bruker SHELXTL'
_computing_publication_material 'Bruker SHELXTL'
_computing_structure_refinement 'SHELXL-97 (Sheldrick, 1997)'
_computing_structure_solution 'SHELXS-97 (Sheldrick, 1990)'
_diffrn_ambient_temperature 293(2)
_diffrn_measured_fraction_theta_full 1.000
_diffrn_measured_fraction_theta_max 1.000
_diffrn_measurement_device_type 'CCD area detector'
_diffrn_measurement_method 'phi and omega scans'
_diffrn_radiation_monochromator graphite
_diffrn_radiation_source 'fine-focus sealed tube'
_diffrn_radiation_type MoK\a
_diffrn_radiation_wavelength 0.71073
_diffrn_reflns_av_R_equivalents 0.0418
_diffrn_reflns_av_sigmaI/netI 0.0310
_diffrn_reflns_limit_h_max 16
_diffrn_reflns_limit_h_min -17
_diffrn_reflns_limit_k_max 10
_diffrn_reflns_limit_k_min -12
_diffrn_reflns_limit_l_max 28
_diffrn_reflns_limit_l_min -28
_diffrn_reflns_number 18897
_diffrn_reflns_theta_full 26.00
_diffrn_reflns_theta_max 26.00
_diffrn_reflns_theta_min 1.74
_exptl_absorpt_coefficient_mu 0.205
_exptl_absorpt_correction_T_max 1.00000
_exptl_absorpt_correction_T_min 0.66890
_exptl_absorpt_correction_type empirical
_exptl_absorpt_process_details sadabs
_exptl_crystal_colour colorless
_exptl_crystal_density_diffrn 1.306
_exptl_crystal_density_method 'not measured'
_exptl_crystal_description prismatic
_exptl_crystal_F_000 1376
_exptl_crystal_size_max 0.231
_exptl_crystal_size_mid 0.175
_exptl_crystal_size_min 0.101
_refine_diff_density_max 0.240
_refine_diff_density_min -0.188
_refine_diff_density_rms 0.039
_refine_ls_extinction_method none
_refine_ls_goodness_of_fit_ref 1.056
_refine_ls_hydrogen_treatment mixed
_refine_ls_matrix_type full
_refine_ls_number_parameters 214
_refine_ls_number_reflns 3259
_refine_ls_number_restraints 0
_refine_ls_restrained_S_all 1.056
_refine_ls_R_factor_all 0.0476
_refine_ls_R_factor_gt 0.0365
_refine_ls_shift/su_max 0.001
_refine_ls_shift/su_mean 0.000
_refine_ls_structure_factor_coef Fsqd
_refine_ls_weighting_details 'calc w=1/[\s^2^(Fo^2^)+(0.0568P)^2^+0.4244P] where P=(Fo^2^+2Fc^2^)/3'
_refine_ls_weighting_scheme calc
_refine_ls_wR_factor_gt 0.0975
_refine_ls_wR_factor_ref 0.1043
_reflns_number_gt 2611
_reflns_number_total 3259
_reflns_threshold_expression >2sigma(I)
_cod_data_source_file jo5014542_si_002.cif
_cod_data_source_block cd213383
_cod_depositor_comments
;
The following automatic conversions were performed:

'_symmetry_cell_setting' value 'Orthorhombic' changed to
'orthorhombic' according to
/home/saulius/struct/COD-crude-data--automatic-downloads/rss-feeds/ACS/lib/dictionaries/cif_core.dic
dictionary named 'cif_core.dic' version 2.4.2 from 2011-04-26.

Automatic conversion script
Id: cif_fix_values 2827 2014-09-09 07:05:25Z andrius 

 Adding full bibliography for 4030070--4030072.cif.
;
_cod_original_sg_symbol_H-M Pbca
_cod_database_code 4030070

loop_
_symmetry_equiv_pos_as_xyz
'x, y, z'
'-x+1/2, -y, z+1/2'
'-x, y+1/2, -z+1/2'
'x+1/2, -y+1/2, -z'
'-x, -y, -z'
'x-1/2, y, -z-1/2'
'x, -y-1/2, z-1/2'
'-x-1/2, y-1/2, z'

loop_
_atom_site_label
_atom_site_type_symbol
_atom_site_fract_x
_atom_site_fract_y
_atom_site_fract_z
_atom_site_U_iso_or_equiv
_atom_site_adp_type
_atom_site_occupancy
_atom_site_symmetry_multiplicity
_atom_site_calc_flag
_atom_site_refinement_flags
S1 S 0.13821(3) 0.14407(4) 1.037759(18) 0.04467(15) Uani 1 1 d .
O1 O -0.01536(7) 0.29061(13) 0.97747(5) 0.0510(3) Uani 1 1 d .
O2 O 0.31307(7) 0.63338(11) 0.81176(4) 0.0435(3) Uani 1 1 d .
N1 N 0.28584(9) 0.26200(14) 0.98153(5) 0.0370(3) Uani 1 1 d .
C1 C 0.19075(10) 0.24873(16) 0.98874(6) 0.0354(3) Uani 1 1 d .
C2 C 0.14332(10) 0.33178(16) 0.95013(6) 0.0346(3) Uani 1 1 d .
C3 C 0.21717(10) 0.40003(16) 0.91798(6) 0.0332(3) Uani 1 1 d .
C4 C 0.30429(10) 0.35344(15) 0.93869(6) 0.0347(3) Uani 1 1 d .
C5 C 0.39103(10) 0.39690(18) 0.91782(7) 0.0420(4) Uani 1 1 d .
H5 H 0.4481 0.3642 0.9322 0.050 Uiso 1 1 calc R
C6 C 0.38982(11) 0.48989(17) 0.87514(7) 0.0422(4) Uani 1 1 d .
H6 H 0.4470 0.5198 0.8598 0.051 Uiso 1 1 calc R
C7 C 0.30378(10) 0.54049(16) 0.85431(6) 0.0354(3) Uani 1 1 d .
C8 C 0.21767(10) 0.49769(15) 0.87530(6) 0.0351(3) Uani 1 1 d .
H8 H 0.1609 0.5328 0.8615 0.042 Uiso 1 1 calc R
C9 C 0.04181(10) 0.34059(16) 0.94370(6) 0.0363(4) Uani 1 1 d .
C10 C 0.00649(10) 0.41388(16) 0.89206(6) 0.0359(4) Uani 1 1 d .
C11 C 0.01100(12) 0.35442(19) 0.83919(7) 0.0474(4) Uani 1 1 d .
H11 H 0.0315 0.2668 0.8359 0.057 Uiso 1 1 calc R
C12 C -0.01500(13) 0.4251(2) 0.79113(7) 0.0549(5) Uani 1 1 d .
H12 H -0.0133 0.3842 0.7556 0.066 Uiso 1 1 calc R
C13 C -0.04326(13) 0.5550(2) 0.79545(8) 0.0565(5) Uani 1 1 d .
H13 H -0.0591 0.6028 0.7629 0.068 Uiso 1 1 calc R
C14 C -0.04810(13) 0.6140(2) 0.84795(8) 0.0573(5) Uani 1 1 d .
H14 H -0.0676 0.7021 0.8509 0.069 Uiso 1 1 calc R
C15 C -0.02426(12) 0.54384(18) 0.89652(7) 0.0473(4) Uani 1 1 d .
H15 H -0.0289 0.5840 0.9321 0.057 Uiso 1 1 calc R
C16 C 0.22854(11) 0.69363(18) 0.78973(7) 0.0445(4) Uani 1 1 d .
H16A H 0.1944 0.7391 0.8199 0.053 Uiso 1 1 calc R
H16B H 0.1870 0.6265 0.7735 0.053 Uiso 1 1 calc R
C17 C 0.25870(14) 0.7910(2) 0.74465(7) 0.0542(5) Uani 1 1 d .
H17A H 0.3028 0.8536 0.7607 0.081 Uiso 1 1 calc R
H17B H 0.2038 0.8375 0.7306 0.081 Uiso 1 1 calc R
H17C H 0.2888 0.7441 0.7139 0.081 Uiso 1 1 calc R
C18 C 0.23810(12) 0.05751(19) 1.06892(7) 0.0494(4) Uani 1 1 d .
H18A H 0.2734 0.0102 1.0397 0.059 Uiso 1 1 calc R
H18B H 0.2807 0.1199 1.0875 0.059 Uiso 1 1 calc R
C19 C 0.19750(16) -0.0394(2) 1.11208(9) 0.0730(6) Uani 1 1 d .
H19A H 0.1665 0.0090 1.1421 0.110 Uiso 1 1 calc R
H19B H 0.2481 -0.0920 1.1278 0.110 Uiso 1 1 calc R
H19C H 0.1522 -0.0965 1.0937 0.110 Uiso 1 1 calc R
H1 H 0.3303(12) 0.2235(17) 0.9996(7) 0.044(5) Uiso 1 1 d .

loop_
_atom_site_aniso_label
_atom_site_aniso_U_11
_atom_site_aniso_U_22
_atom_site_aniso_U_33
_atom_site_aniso_U_23
_atom_site_aniso_U_13
_atom_site_aniso_U_12
S1 0.0332(2) 0.0540(3) 0.0468(3) 0.01535(19) 0.00562(16) 0.00597(18)
O1 0.0288(6) 0.0725(9) 0.0518(7) 0.0193(6) 0.0045(5) -0.0010(5)
O2 0.0332(6) 0.0511(7) 0.0462(6) 0.0133(5) 0.0039(5) 0.0004(5)
N1 0.0257(6) 0.0471(8) 0.0382(7) 0.0070(6) -0.0034(5) 0.0055(6)
C1 0.0296(8) 0.0424(9) 0.0340(8) -0.0008(7) 0.0003(6) 0.0023(6)
C2 0.0276(7) 0.0431(9) 0.0331(8) 0.0037(6) -0.0005(6) 0.0014(6)
C3 0.0255(7) 0.0412(8) 0.0328(7) -0.0020(6) -0.0007(6) 0.0002(6)
C4 0.0271(7) 0.0422(9) 0.0347(8) 0.0010(7) -0.0012(6) 0.0008(6)
C5 0.0251(7) 0.0529(10) 0.0480(9) 0.0059(8) -0.0034(6) 0.0023(7)
C6 0.0250(7) 0.0527(11) 0.0488(9) 0.0055(8) 0.0019(6) -0.0045(7)
C7 0.0332(8) 0.0386(9) 0.0346(8) 0.0001(7) 0.0008(6) -0.0003(6)
C8 0.0269(7) 0.0428(9) 0.0356(8) 0.0018(7) -0.0021(6) 0.0019(6)
C9 0.0278(7) 0.0427(9) 0.0385(8) 0.0021(7) 0.0014(6) 0.0018(6)
C10 0.0203(7) 0.0470(9) 0.0404(8) 0.0038(7) -0.0011(6) -0.0004(6)
C11 0.0439(9) 0.0494(11) 0.0488(10) -0.0040(8) -0.0060(8) 0.0046(8)
C12 0.0522(10) 0.0733(14) 0.0394(9) -0.0047(9) -0.0104(8) 0.0051(10)
C13 0.0474(10) 0.0744(14) 0.0477(10) 0.0143(10) -0.0105(8) 0.0108(9)
C14 0.0569(11) 0.0551(12) 0.0599(12) 0.0077(9) -0.0064(9) 0.0176(9)
C15 0.0452(9) 0.0542(11) 0.0425(9) -0.0005(8) -0.0016(7) 0.0110(8)
C16 0.0369(8) 0.0484(10) 0.0483(9) 0.0058(8) 0.0009(7) 0.0038(7)
C17 0.0531(11) 0.0574(12) 0.0522(10) 0.0112(9) 0.0056(8) 0.0118(9)
C18 0.0443(9) 0.0529(11) 0.0509(10) 0.0109(8) -0.0019(8) 0.0083(8)
C19 0.0726(14) 0.0751(15) 0.0714(14) 0.0350(12) 0.0019(11) 0.0099(12)

loop_
_atom_type_symbol
_atom_type_description
_atom_type_scat_dispersion_real
_atom_type_scat_dispersion_imag
_atom_type_scat_source
C C 0.0033 0.0016 'International Tables Vol C Tables 4.2.6.8 and 6.1.1.4'
H H 0.0000 0.0000 'International Tables Vol C Tables 4.2.6.8 and 6.1.1.4'
N N 0.0061 0.0033 'International Tables Vol C Tables 4.2.6.8 and 6.1.1.4'
O O 0.0106 0.0060 'International Tables Vol C Tables 4.2.6.8 and 6.1.1.4'
S S 0.1246 0.1234 'International Tables Vol C Tables 4.2.6.8 and 6.1.1.4'

loop_
_geom_angle_atom_site_label_1
_geom_angle_atom_site_label_2
_geom_angle_atom_site_label_3
_geom_angle
C1 S1 C18 103.43(8)
C7 O2 C16 118.20(11)
C1 N1 C4 109.91(13)
C1 N1 H1 128.2(12)
C4 N1 H1 121.9(12)
N1 C1 C2 109.23(13)
N1 C1 S1 124.47(12)
C2 C1 S1 126.30(11)
C1 C2 C9 125.21(14)
C1 C2 C3 106.15(12)
C9 C2 C3 128.60(13)
C4 C3 C8 118.61(13)
C4 C3 C2 106.58(13)
C8 C3 C2 134.78(13)
C5 C4 N1 129.09(13)
C5 C4 C3 122.78(14)
N1 C4 C3 108.13(13)
C6 C5 C4 117.61(14)
C6 C5 H5 121.2
C4 C5 H5 121.2
C5 C6 C7 120.96(14)
C5 C6 H6 119.5
C7 C6 H6 119.5
O2 C7 C8 123.85(13)
O2 C7 C6 114.81(13)
C8 C7 C6 121.34(14)
C7 C8 C3 118.66(13)
C7 C8 H8 120.7
C3 C8 H8 120.7
O1 C9 C2 123.54(14)
O1 C9 C10 120.19(13)
C2 C9 C10 116.27(13)
C11 C10 C15 119.58(15)
C11 C10 C9 119.82(15)
C15 C10 C9 120.44(14)
C10 C11 C12 119.89(17)
C10 C11 H11 120.1
C12 C11 H11 120.1
C13 C12 C11 120.48(17)
C13 C12 H12 119.8
C11 C12 H12 119.8
C12 C13 C14 119.68(16)
C12 C13 H13 120.2
C14 C13 H13 120.2
C13 C14 C15 120.52(18)
C13 C14 H14 119.7
C15 C14 H14 119.7
C10 C15 C14 119.81(16)
C10 C15 H15 120.1
C14 C15 H15 120.1
O2 C16 C17 107.28(13)
O2 C16 H16A 110.3
C17 C16 H16A 110.3
O2 C16 H16B 110.3
C17 C16 H16B 110.3
H16A C16 H16B 108.5
C16 C17 H17A 109.5
C16 C17 H17B 109.5
H17A C17 H17B 109.5
C16 C17 H17C 109.5
H17A C17 H17C 109.5
H17B C17 H17C 109.5
C19 C18 S1 106.78(13)
C19 C18 H18A 110.4
S1 C18 H18A 110.4
C19 C18 H18B 110.4
S1 C18 H18B 110.4
H18A C18 H18B 108.6
C18 C19 H19A 109.5
C18 C19 H19B 109.5
H19A C19 H19B 109.5
C18 C19 H19C 109.5
H19A C19 H19C 109.5
H19B C19 H19C 109.5

loop_
_geom_bond_atom_site_label_1
_geom_bond_atom_site_label_2
_geom_bond_distance
S1 C1 1.7244(15)
S1 C18 1.8048(17)
O1 C9 1.2345(18)
O2 C7 1.3732(18)
O2 C16 1.4288(19)
N1 C1 1.3517(18)
N1 C4 1.387(2)
N1 H1 0.848(17)
C1 C2 1.400(2)
C2 C9 1.435(2)
C2 C3 1.454(2)
C3 C4 1.396(2)
C3 C8 1.402(2)
C4 C5 1.383(2)
C5 C6 1.370(2)
C5 H5 0.9300
C6 C7 1.398(2)
C6 H6 0.9300
C7 C8 1.374(2)
C8 H8 0.9300
C9 C10 1.502(2)
C10 C11 1.378(2)
C10 C15 1.381(2)
C11 C12 1.382(2)
C11 H11 0.9300
C12 C13 1.369(3)
C12 H12 0.9300
C13 C14 1.369(3)
C13 H13 0.9300
C14 C15 1.381(2)
C14 H14 0.9300
C15 H15 0.9300
C16 C17 1.502(2)
C16 H16A 0.9700
C16 H16B 0.9700
C17 H17A 0.9600
C17 H17B 0.9600
C17 H17C 0.9600
C18 C19 1.516(2)
C18 H18A 0.9700
C18 H18B 0.9700
C19 H19A 0.9600
C19 H19B 0.9600
C19 H19C 0.9600

loop_
_geom_hbond_atom_site_label_D
_geom_hbond_atom_site_label_H
_geom_hbond_atom_site_label_A
_geom_hbond_distance_DH
_geom_hbond_distance_HA
_geom_hbond_distance_DA
_geom_hbond_angle_DHA
_geom_hbond_site_symmetry_A
N1 H1 O1 0.848(17) 2.236(18) 2.9979(16) 149.5(16) 4_557

loop_
_geom_torsion_atom_site_label_1
_geom_torsion_atom_site_label_2
_geom_torsion_atom_site_label_3
_geom_torsion_atom_site_label_4
_geom_torsion
C4 N1 C1 C2 0.27(18)
C4 N1 C1 S1 179.77(11)
C18 S1 C1 N1 -4.04(16)
C18 S1 C1 C2 175.37(14)
N1 C1 C2 C9 177.45(15)
S1 C1 C2 C9 -2.0(2)
N1 C1 C2 C3 -0.48(17)
S1 C1 C2 C3 -179.96(11)
C1 C2 C3 C4 0.50(17)
C9 C2 C3 C4 -177.32(16)
C1 C2 C3 C8 -177.32(16)
C9 C2 C3 C8 4.9(3)
C1 N1 C4 C5 179.72(16)
C1 N1 C4 C3 0.06(18)
C8 C3 C4 C5 -1.8(2)
C2 C3 C4 C5 179.97(15)
C8 C3 C4 N1 177.89(13)
C2 C3 C4 N1 -0.35(17)
N1 C4 C5 C6 -179.43(16)
C3 C4 C5 C6 0.2(2)
C4 C5 C6 C7 1.1(3)
C16 O2 C7 C8 2.9(2)
C16 O2 C7 C6 -177.63(14)
C5 C6 C7 O2 179.71(15)
C5 C6 C7 C8 -0.8(3)
O2 C7 C8 C3 178.59(13)
C6 C7 C8 C3 -0.8(2)
C4 C3 C8 C7 2.1(2)
C2 C3 C8 C7 179.68(16)
C1 C2 C9 O1 11.4(3)
C3 C2 C9 O1 -171.14(15)
C1 C2 C9 C10 -167.73(15)
C3 C2 C9 C10 9.7(2)
O1 C9 C10 C11 -103.91(18)
C2 C9 C10 C11 75.3(2)
O1 C9 C10 C15 80.7(2)
C2 C9 C10 C15 -100.16(18)
C15 C10 C11 C12 0.1(2)
C9 C10 C11 C12 -175.32(15)
C10 C11 C12 C13 1.4(3)
C11 C12 C13 C14 -1.7(3)
C12 C13 C14 C15 0.3(3)
C11 C10 C15 C14 -1.5(2)
C9 C10 C15 C14 173.94(16)
C13 C14 C15 C10 1.3(3)
C7 O2 C16 C17 179.51(13)
C1 S1 C18 C19 -178.90(13)
